data_7702249
loop_
_publ_author_name
'Wang, Wen-Min'
'He, Li-Yuan'
'Wang, Xin-Xin'
'Shi, Ying'
'Wu, Zhi-Lei'
'Cui, Jian-Zhong'

_publ_section_title
;
 Linear-shaped Ln and Ln clusters constructed by a polydentate Schiff base
 ligand and a \b-diketone co-ligand: structures, fluorescence properties,
 magnetic refrigeration and single-molecule magnet behavior.
;
_journal_issue 44
_journal_name_full 'Dalton transactions (Cambridge, England : 2003)'
_journal_page_first 16744
_journal_page_last 16755
_journal_paper_doi 10.1039/c9dt03478a
_journal_volume 48
_journal_year 2019
_chemical_formula_moiety 'C62 H82 N6 O24 Sm4, 2(C H4 O)'
_chemical_formula_sum 'C64 H90 N6 O26 Sm4'
_chemical_formula_weight 1960.81
_space_group_crystal_system monoclinic
_space_group_IT_number 14
_space_group_name_Hall '-P 2ybc'
_space_group_name_H-M_alt 'P 1 21/c 1'
_atom_sites_solution_hydrogens mixed
_atom_sites_solution_primary iterative
_audit_creation_date 2018-05-16
_audit_creation_method
;
Olex2 1.2
(compiled 2018.04.26 svn.r3504 for OlexSys, GUI svn.r5492)
;
_audit_update_record
;
2019-08-25 deposited with the CCDC.	2019-10-15 downloaded from the CCDC.
;
_cell_angle_alpha 90
_cell_angle_beta 98.526(2)
_cell_angle_gamma 90
_cell_formula_units_Z 4
_cell_length_a 24.4789(12)
_cell_length_b 15.0651(7)
_cell_length_c 20.8613(11)
_cell_measurement_reflns_used 9180
_cell_measurement_temperature 150(2)
_cell_measurement_theta_max 26.40
_cell_measurement_theta_min 2.39
_cell_volume 7608.1(7)
_computing_cell_refinement 'SAINT v8.37A (Bruker, 2015)'
_computing_data_reduction 'SAINT v8.37A (Bruker, 2015)'
_computing_molecular_graphics 'Olex2 (Dolomanov et al., 2009)'
_computing_publication_material 'Olex2 (Dolomanov et al., 2009)'
_computing_structure_refinement 'XL (Sheldrick, 2008)'
_computing_structure_solution
;
Superflip (Palatinus & Chapuis, 2007;Palatinus & van der Lee, 2008;
Palatinus et al., 2012)
;
_diffrn_ambient_temperature 150.0
_diffrn_measured_fraction_theta_full 0.999
_diffrn_measured_fraction_theta_max 0.996
_diffrn_measurement_device_type 'Bruker APEX-II CCD'
_diffrn_measurement_method '\f and \w scans'
_diffrn_radiation_type MoK\a
_diffrn_radiation_wavelength 0.71073
_diffrn_reflns_av_R_equivalents 0.0744
_diffrn_reflns_av_unetI/netI 0.0441
_diffrn_reflns_Laue_measured_fraction_full 0.999
_diffrn_reflns_Laue_measured_fraction_max 0.996
_diffrn_reflns_limit_h_max 30
_diffrn_reflns_limit_h_min -30
_diffrn_reflns_limit_k_max 18
_diffrn_reflns_limit_k_min -18
_diffrn_reflns_limit_l_max 26
_diffrn_reflns_limit_l_min -26
_diffrn_reflns_number 105509
_diffrn_reflns_point_group_measured_fraction_full 0.999
_diffrn_reflns_point_group_measured_fraction_max 0.996
_diffrn_reflns_theta_full 25.242
_diffrn_reflns_theta_max 26.465
_diffrn_reflns_theta_min 2.258
_diffrn_standards_number 0
_exptl_absorpt_coefficient_mu 3.121
_exptl_absorpt_correction_T_max 0.7454
_exptl_absorpt_correction_T_min 0.5229
_exptl_absorpt_correction_type multi-scan
_exptl_absorpt_process_details
;
SADABS-2016/2 (Bruker,2016/2) was used for absorption correction.
wR2(int) was 0.0926 before and 0.0652 after correction.
The Ratio of minimum to maximum transmission is 0.7015.
The \l/2 correction factor is Not present.
;
_exptl_crystal_colour colorless
_exptl_crystal_density_diffrn 1.712
_exptl_crystal_description block
_exptl_crystal_F_000 3888
_exptl_crystal_size_max 0.26
_exptl_crystal_size_mid 0.21
_exptl_crystal_size_min 0.13
_refine_diff_density_max 1.973
_refine_diff_density_min -1.610
_refine_diff_density_rms 0.186
_refine_ls_extinction_method none
_refine_ls_goodness_of_fit_ref 1.053
_refine_ls_hydrogen_treatment mixed
_refine_ls_matrix_type full
_refine_ls_number_parameters 941
_refine_ls_number_reflns 15644
_refine_ls_number_restraints 18
_refine_ls_restrained_S_all 1.053
_refine_ls_R_factor_all 0.0774
_refine_ls_R_factor_gt 0.0476
_refine_ls_shift/su_max 0.001
_refine_ls_shift/su_mean 0.000
_refine_ls_structure_factor_coef Fsqd
_refine_ls_weighting_details 'w=1/[\s^2^(Fo^2^)+(0.0690P)^2^+37.7850P] where P=(Fo^2^+2Fc^2^)/3'
_refine_ls_weighting_scheme calc
_refine_ls_wR_factor_gt 0.1154
_refine_ls_wR_factor_ref 0.1358
_reflns_Friedel_coverage 0.000
_reflns_number_gt 11350
_reflns_number_total 15644
_reflns_threshold_expression 'I > 2\s(I)'
_cod_data_source_file c9dt03478a2.cif
_cod_data_source_block 2
_cod_database_code 7702249
_shelx_shelxl_version_number 2016/6
_shelx_space_group_comment
;
The symmetry employed for this shelxl refinement is uniquely defined
by the following loop, which should always be used as a source of
symmetry information in preference to the above space-group names.
They are only intended as comments.
;
_shelx_estimated_absorpt_t_max 0.687
_shelx_estimated_absorpt_t_min 0.498
_olex2_refinement_description
;
1. Fixed Uiso
 At 1.2 times of:
  All C(H) groups
 At 1.5 times of:
  All C(H,H,H) groups, All O(H) groups
2. Restrained distances
 O22-H22
 0.87 with sigma of 0.01
 O19-H19
 0.87 with sigma of 0.01
 O20-H20
 0.87 with sigma of 0.01
 O24-H24
 0.87 with sigma of 0.01
 O23-H23
 0.87 with sigma of 0.01
 O21-H21
 0.87 with sigma of 0.01
 C60-H22
 1.924193 with sigma of 0.02
 Sm11-H22
 3.023928 with sigma of 0.02
 C57-H19
 1.897206 with sigma of 0.02
 Sm15-H19
 3.027236 with sigma of 0.02
 C58-H20
 1.899104 with sigma of 0.02
 Sm6-H20
 3.107701 with sigma of 0.02
 C62-H24
 1.910975 with sigma of 0.02
 Sm6-H24
 3.156604 with sigma of 0.02
 C61-H23
 1.90893 with sigma of 0.02
 Sm2-H23
 3.118373 with sigma of 0.02
 C59-H21
 1.899432 with sigma of 0.02
 Sm2-H21
 3.147849 with sigma of 0.02
3.a Aromatic/amide H refined with riding coordinates:
 C54(H54), C2(H2), C1(H1), C39(H39), C16(H16), C15(H15), C9(H9), C10(H10),
 C22(H22A), C49(H49), C3(H3), C23(H23A), C4(H4), C7(H7), C20(H20A), C17(H17),
 C14(H14), C29(H29), C11(H11), C44(H44), C24(H24A), C34(H34)
3.b Idealised Me refined as rotating group:
 C52(H52A,H52B,H52C), C37(H37A,H37B,H37C), C59(H59A,H59B,H59C), C58(H58A,H58B,
 H58C), C31(H31A,H31B,H31C), C36(H36A,H36B,H36C), C51(H51A,H51B,H51C), C62(H62A,
 H62B,H62C), C64(H64A,H64B,H64C), C56(H56A,H56B,H56C), C42(H42A,H42B,H42C),
 C27(H27A,H27B,H27C), C46(H46A,H46B,H46C), C60(H60A,H60B,H60C), C61(H61A,H61B,
 H61C), C63(H63A,H63B,H63C), C32(H32A,H32B,H32C), C57(H57A,H57B,H57C), C41(H41A,
 H41B,H41C), C47(H47A,H47B,H47C)
3.c Idealised tetrahedral OH refined as rotating group:
 O26(H26), O25(H25)
;
_olex2_submission_special_instructions 'No special instructions were received'

loop_
_space_group_symop_operation_xyz
'x, y, z'
'-x, y+1/2, -z+1/2'
'-x, -y, -z'
'x, -y-1/2, z-1/2'

loop_
_atom_site_label
_atom_site_type_symbol
_atom_site_fract_x
_atom_site_fract_y
_atom_site_fract_z
_atom_site_U_iso_or_equiv
_atom_site_adp_type
_atom_site_occupancy
_atom_site_site_symmetry_order
_atom_site_calc_flag
_atom_site_refinement_flags_posn
Sm2 Sm 0.75011(2) 0.37986(2) 0.30557(2) 0.01875(9) Uani 1 1 d D
Sm6 Sm 0.75002(2) 0.59752(2) 0.20600(2) 0.01914(9) Uani 1 1 d D
Sm11 Sm 0.62706(2) 0.27423(2) 0.38288(2) 0.02188(9) Uani 1 1 d D
Sm15 Sm 0.87245(2) 0.70610(2) 0.12924(2) 0.02409(10) Uani 1 1 d D
O6 O 0.67900(19) 0.4079(3) 0.3720(2) 0.0224(10) Uani 1 1 d .
O3 O 0.82245(18) 0.5697(3) 0.1418(2) 0.0222(10) Uani 1 1 d .
O1 O 0.68956(19) 0.2539(3) 0.3075(2) 0.0221(10) Uani 1 1 d .
O5 O 0.72764(18) 0.5340(3) 0.3062(2) 0.0204(9) Uani 1 1 d .
O9 O 0.9331(2) 0.7271(3) 0.2275(2) 0.0312(11) Uani 1 1 d .
O22 O 0.7164(2) 0.2126(3) 0.4386(2) 0.0304(11) Uani 1 1 d D
H22 H 0.7462(7) 0.223(5) 0.4212(19) 0.046 Uiso 1 1 d DR
O19 O 0.7813(2) 0.7618(4) 0.0715(2) 0.0339(12) Uani 1 1 d D
H19 H 0.7533(10) 0.761(5) 0.0928(15) 0.051 Uiso 1 1 d DR
O4 O 0.80870(18) 0.7251(3) 0.2040(2) 0.0211(10) Uani 1 1 d .
O11 O 0.69983(19) 0.7204(3) 0.1444(2) 0.0256(10) Uani 1 1 d .
O20 O 0.7104(2) 0.5434(3) 0.0909(2) 0.0305(11) Uani 1 1 d D
H20 H 0.7339(7) 0.535(5) 0.0637(11) 0.046 Uiso 1 1 d DR
O16 O 0.6382(2) 0.3195(3) 0.4952(2) 0.0284(11) Uani 1 1 d .
O8 O 0.8626(2) 0.6643(3) 0.0158(2) 0.0284(11) Uani 1 1 d .
O17 O 0.7988(2) 0.2559(3) 0.3666(2) 0.0275(11) Uani 1 1 d .
O18 O 0.8487(2) 0.3951(3) 0.3089(2) 0.0270(11) Uani 1 1 d .
O7 O 0.9294(2) 0.8003(4) 0.0784(3) 0.0404(14) Uani 1 1 d .
O15 O 0.5696(2) 0.1834(3) 0.4363(3) 0.0361(12) Uani 1 1 d .
O12 O 0.65123(19) 0.5806(3) 0.2008(2) 0.0242(10) Uani 1 1 d .
O2 O 0.77145(18) 0.4436(3) 0.2055(2) 0.0199(9) Uani 1 1 d .
O13 O 0.5647(2) 0.2556(3) 0.2849(2) 0.0307(11) Uani 1 1 d .
O24 O 0.8407(2) 0.5733(3) 0.2841(2) 0.0279(11) Uani 1 1 d D
H24 H 0.8570(18) 0.5210(17) 0.2878(19) 0.042 Uiso 1 1 d DR
O10 O 0.9478(2) 0.6111(4) 0.1277(3) 0.0396(13) Uani 1 1 d .
O26 O 0.7407(2) 0.4017(4) 0.5262(3) 0.0390(13) Uani 1 1 d .
H26 H 0.709637 0.376913 0.522135 0.059 Uiso 1 1 calc GR
O14 O 0.5534(2) 0.3713(3) 0.3860(2) 0.0320(12) Uani 1 1 d .
O23 O 0.7914(2) 0.4321(3) 0.4208(2) 0.0304(11) Uani 1 1 d D
H23 H 0.7687(8) 0.447(5) 0.4475(12) 0.046 Uiso 1 1 d DR
O21 O 0.6585(2) 0.4053(3) 0.2294(2) 0.0265(10) Uani 1 1 d D
H21 H 0.6421(18) 0.4570(19) 0.228(2) 0.040 Uiso 1 1 d DR
O25 O 0.7724(3) 0.5482(4) -0.0081(3) 0.0531(17) Uani 1 1 d .
H25 H 0.783297 0.600102 0.001262 0.080 Uiso 1 1 calc GR
N2 N 0.7311(2) 0.1748(3) 0.2326(3) 0.0220(12) Uani 1 1 d .
C52 C 0.8525(4) 0.1272(6) 0.3946(5) 0.052(2) Uani 1 1 d .
H52A H 0.845271 0.130164 0.439495 0.078 Uiso 1 1 calc GR
H52B H 0.890557 0.107294 0.393983 0.078 Uiso 1 1 calc GR
H52C H 0.826836 0.085180 0.370167 0.078 Uiso 1 1 calc GR
C37 C 0.6458(4) 0.8480(5) 0.1159(4) 0.045(2) Uani 1 1 d .
H37A H 0.674376 0.887757 0.137665 0.067 Uiso 1 1 calc GR
H37B H 0.609238 0.871165 0.121088 0.067 Uiso 1 1 calc GR
H37C H 0.648896 0.844517 0.069706 0.067 Uiso 1 1 calc GR
C6 C 0.6989(3) 0.1821(4) 0.2760(3) 0.0208(13) Uani 1 1 d .
C59 C 0.6408(3) 0.3628(5) 0.1690(4) 0.0385(19) Uani 1 1 d D
H59A H 0.667504 0.374482 0.139355 0.058 Uiso 1 1 calc GR
H59B H 0.604528 0.385910 0.150214 0.058 Uiso 1 1 calc GR
H59C H 0.638166 0.298641 0.175798 0.058 Uiso 1 1 calc GR
N3 N 0.7569(2) 0.2585(4) 0.2229(3) 0.0236(12) Uani 1 1 d .
N4 N 0.8581(2) 0.8719(4) 0.1700(3) 0.0261(13) Uani 1 1 d .
C19 C 0.7978(3) 0.7975(4) 0.2334(3) 0.0246(14) Uani 1 1 d .
C58 C 0.6575(3) 0.5546(6) 0.0532(4) 0.0400(19) Uani 1 1 d D
H58A H 0.651823 0.508875 0.019437 0.060 Uiso 1 1 calc GR
H58B H 0.655264 0.613455 0.032888 0.060 Uiso 1 1 calc GR
H58C H 0.628817 0.549290 0.081164 0.060 Uiso 1 1 calc GR
C54 C 0.8877(3) 0.2542(5) 0.3350(4) 0.0389(19) Uani 1 1 d .
H54 H 0.918369 0.216939 0.331033 0.047 Uiso 1 1 calc R
C31 C 0.8773(4) 0.6283(5) -0.0904(4) 0.0391(19) Uani 1 1 d .
H31A H 0.871945 0.565290 -0.081527 0.059 Uiso 1 1 calc GR
H31B H 0.906740 0.634679 -0.117230 0.059 Uiso 1 1 calc GR
H31C H 0.842929 0.653209 -0.113409 0.059 Uiso 1 1 calc GR
N5 N 0.7639(2) 0.8038(4) 0.2757(3) 0.0269(13) Uani 1 1 d .
N1 N 0.6366(2) 0.1104(4) 0.3384(3) 0.0261(13) Uani 1 1 d .
C53 C 0.8446(3) 0.2181(5) 0.3639(3) 0.0328(17) Uani 1 1 d .
N6 N 0.7405(2) 0.7210(4) 0.2860(3) 0.0245(12) Uani 1 1 d .
C28 C 0.9533(3) 0.7940(5) 0.0290(4) 0.0369(18) Uani 1 1 d .
C38 C 0.6531(3) 0.7564(5) 0.1458(3) 0.0283(16) Uani 1 1 d .
C36 C 1.0137(4) 0.4967(6) 0.1497(6) 0.072(4) Uani 1 1 d .
H36A H 0.989880 0.444260 0.148529 0.108 Uiso 1 1 calc GR
H36B H 1.047229 0.487063 0.180879 0.108 Uiso 1 1 calc GR
H36C H 1.023682 0.507082 0.106574 0.108 Uiso 1 1 calc GR
C51 C 0.6208(3) 0.3704(5) 0.5975(3) 0.0332(17) Uani 1 1 d .
H51A H 0.658228 0.355339 0.618309 0.050 Uiso 1 1 calc GR
H51B H 0.594570 0.358930 0.627753 0.050 Uiso 1 1 calc GR
H51C H 0.619352 0.433264 0.585414 0.050 Uiso 1 1 calc GR
C5 C 0.6687(3) 0.1008(4) 0.2918(3) 0.0230(14) Uani 1 1 d .
C2 C 0.6159(3) -0.0461(5) 0.3293(3) 0.0307(16) Uani 1 1 d .
H2 H 0.597398 -0.096059 0.343768 0.037 Uiso 1 1 calc R
C21 C 0.6813(3) 0.6506(4) 0.3562(3) 0.0207(13) Uani 1 1 d .
C40 C 0.6097(3) 0.6330(5) 0.1952(3) 0.0253(15) Uani 1 1 d .
C62 C 0.8560(3) 0.6170(5) 0.3452(4) 0.0395(19) Uani 1 1 d D
H62A H 0.858045 0.681149 0.338189 0.059 Uiso 1 1 calc GR
H62B H 0.892190 0.595182 0.365595 0.059 Uiso 1 1 calc GR
H62C H 0.828391 0.604451 0.373441 0.059 Uiso 1 1 calc GR
C64 C 0.7403(4) 0.4762(6) 0.5655(4) 0.044(2) Uani 1 1 d .
H64A H 0.712207 0.518003 0.545391 0.066 Uiso 1 1 calc GR
H64B H 0.776676 0.504726 0.570610 0.066 Uiso 1 1 calc GR
H64C H 0.731782 0.458342 0.608064 0.066 Uiso 1 1 calc GR
C1 C 0.6107(3) 0.0376(5) 0.3562(4) 0.0320(16) Uani 1 1 d .
H1 H 0.587621 0.043559 0.388823 0.038 Uiso 1 1 calc R
C39 C 0.6102(3) 0.7187(5) 0.1718(4) 0.0324(17) Uani 1 1 d .
H39 H 0.578484 0.754246 0.173802 0.039 Uiso 1 1 calc R
C56 C 0.9393(3) 0.3739(6) 0.2862(4) 0.044(2) Uani 1 1 d .
H56A H 0.932561 0.374134 0.238748 0.066 Uiso 1 1 calc GR
H56B H 0.970639 0.334933 0.301327 0.066 Uiso 1 1 calc GR
H56C H 0.947644 0.434306 0.302120 0.066 Uiso 1 1 calc GR
C30 C 0.8933(3) 0.6773(5) -0.0273(4) 0.0301(16) Uani 1 1 d .
C42 C 0.4997(4) 0.2682(6) 0.1895(4) 0.046(2) Uani 1 1 d .
H42A H 0.503771 0.314472 0.157494 0.069 Uiso 1 1 calc GR
H42B H 0.460453 0.255556 0.189300 0.069 Uiso 1 1 calc GR
H42C H 0.518564 0.214100 0.178404 0.069 Uiso 1 1 calc GR
C16 C 0.8420(3) 1.0370(5) 0.2251(4) 0.0329(17) Uani 1 1 d .
H16 H 0.836392 1.093372 0.243546 0.039 Uiso 1 1 calc R
C25 C 0.6673(3) 0.4943(4) 0.3810(3) 0.0195(13) Uani 1 1 d .
C8 C 0.8160(3) 0.3261(4) 0.1534(3) 0.0234(14) Uani 1 1 d .
C27 C 1.0022(5) 0.8564(7) 0.0254(5) 0.068(3) Uani 1 1 d .
H27A H 0.989052 0.917894 0.021897 0.102 Uiso 1 1 calc GR
H27B H 1.019503 0.841471 -0.012685 0.102 Uiso 1 1 calc GR
H27C H 1.029353 0.849769 0.064648 0.102 Uiso 1 1 calc GR
C46 C 0.4881(3) 0.4864(6) 0.3652(5) 0.052(2) Uani 1 1 d .
H46A H 0.477518 0.474863 0.407910 0.079 Uiso 1 1 calc GR
H46B H 0.454947 0.498779 0.333979 0.079 Uiso 1 1 calc GR
H46C H 0.512944 0.537691 0.367852 0.079 Uiso 1 1 calc GR
C43 C 0.5252(3) 0.2996(5) 0.2561(3) 0.0286(16) Uani 1 1 d .
C15 C 0.8747(3) 1.0279(5) 0.1764(4) 0.0335(17) Uani 1 1 d .
H15 H 0.891837 1.078267 0.160497 0.040 Uiso 1 1 calc R
C18 C 0.8259(3) 0.8807(4) 0.2167(3) 0.0249(14) Uani 1 1 d .
C9 C 0.8538(3) 0.3036(4) 0.1112(3) 0.0278(15) Uani 1 1 d .
H9 H 0.860697 0.242759 0.103412 0.033 Uiso 1 1 calc R
C26 C 0.6927(3) 0.5602(4) 0.3459(3) 0.0204(13) Uani 1 1 d .
C10 C 0.8808(3) 0.3673(5) 0.0813(3) 0.0282(16) Uani 1 1 d .
H10 H 0.907090 0.350572 0.054249 0.034 Uiso 1 1 calc R
C22 C 0.6437(3) 0.6741(4) 0.3990(3) 0.0249(14) Uani 1 1 d .
H22A H 0.635948 0.734922 0.405702 0.030 Uiso 1 1 calc R
C49 C 0.5591(3) 0.2605(5) 0.5325(4) 0.0377(19) Uani 1 1 d .
H49 H 0.535975 0.265716 0.565082 0.045 Uiso 1 1 calc R
C55 C 0.8889(3) 0.3406(5) 0.3115(3) 0.0319(17) Uani 1 1 d .
C3 C 0.6483(3) -0.0546(5) 0.2817(4) 0.0323(17) Uani 1 1 d .
H3 H 0.652441 -0.110548 0.261986 0.039 Uiso 1 1 calc R
C48 C 0.5436(3) 0.1989(5) 0.4825(4) 0.0366(18) Uani 1 1 d .
C60 C 0.7322(4) 0.1798(6) 0.5029(3) 0.042(2) Uani 1 1 d D
H60A H 0.759337 0.132056 0.502467 0.063 Uiso 1 1 calc GR
H60B H 0.699554 0.156749 0.519526 0.063 Uiso 1 1 calc GR
H60C H 0.748499 0.228038 0.530952 0.063 Uiso 1 1 calc GR
C23 C 0.6187(3) 0.6104(5) 0.4306(3) 0.0270(15) Uani 1 1 d .
H23A H 0.592322 0.626770 0.457603 0.032 Uiso 1 1 calc R
C13 C 0.8067(3) 0.4177(4) 0.1659(3) 0.0201(13) Uani 1 1 d .
C4 C 0.6749(3) 0.0199(4) 0.2625(3) 0.0296(16) Uani 1 1 d .
H4 H 0.697441 0.015260 0.229287 0.036 Uiso 1 1 calc R
C35 C 0.9831(3) 0.5768(6) 0.1701(5) 0.046(2) Uani 1 1 d .
C50 C 0.6060(3) 0.3147(5) 0.5381(3) 0.0277(15) Uani 1 1 d .
C7 C 0.7861(3) 0.2541(4) 0.1772(3) 0.0227(14) Uani 1 1 d .
H7 H 0.788331 0.197899 0.157076 0.027 Uiso 1 1 calc R
C20 C 0.7090(3) 0.7246(4) 0.3308(3) 0.0246(15) Uani 1 1 d .
H20A H 0.703591 0.781360 0.348578 0.030 Uiso 1 1 calc R
C61 C 0.8452(3) 0.4201(6) 0.4568(4) 0.041(2) Uani 1 1 d D
H61A H 0.873124 0.431467 0.428657 0.061 Uiso 1 1 calc GR
H61B H 0.848957 0.359010 0.473038 0.061 Uiso 1 1 calc GR
H61C H 0.850447 0.461485 0.493433 0.061 Uiso 1 1 calc GR
C63 C 0.7449(4) 0.5466(7) -0.0682(4) 0.053(3) Uani 1 1 d .
H63A H 0.771299 0.545159 -0.099263 0.080 Uiso 1 1 calc GR
H63B H 0.721887 0.599863 -0.075668 0.080 Uiso 1 1 calc GR
H63C H 0.721470 0.493668 -0.073895 0.080 Uiso 1 1 calc GR
C17 C 0.8178(3) 0.9612(4) 0.2460(3) 0.0275(15) Uani 1 1 d .
H17 H 0.795935 0.964335 0.279954 0.033 Uiso 1 1 calc R
C14 C 0.8817(3) 0.9459(5) 0.1519(4) 0.0321(16) Uani 1 1 d .
H14 H 0.905049 0.940781 0.119493 0.038 Uiso 1 1 calc R
C12 C 0.8334(3) 0.4831(4) 0.1325(3) 0.0222(14) Uani 1 1 d .
C29 C 0.9382(3) 0.7355(6) -0.0210(4) 0.043(2) Uani 1 1 d .
H29 H 0.960375 0.734559 -0.054669 0.051 Uiso 1 1 calc R
C11 C 0.8699(3) 0.4563(5) 0.0903(3) 0.0280(15) Uani 1 1 d .
H11 H 0.887337 0.500002 0.067481 0.034 Uiso 1 1 calc R
C32 C 0.9967(4) 0.7164(7) 0.3234(4) 0.052(2) Uani 1 1 d .
H32A H 0.977321 0.770563 0.333128 0.078 Uiso 1 1 calc GR
H32B H 1.036037 0.729508 0.324283 0.078 Uiso 1 1 calc GR
H32C H 0.992392 0.670933 0.355810 0.078 Uiso 1 1 calc GR
C57 C 0.7638(4) 0.7899(7) 0.0073(4) 0.059(3) Uani 1 1 d D
H57A H 0.749291 0.738895 -0.019128 0.088 Uiso 1 1 calc GR
H57B H 0.795119 0.815450 -0.010578 0.088 Uiso 1 1 calc GR
H57C H 0.734727 0.834697 0.006848 0.088 Uiso 1 1 calc GR
C45 C 0.5170(3) 0.4065(5) 0.3434(4) 0.0347(18) Uani 1 1 d .
C44 C 0.5024(3) 0.3751(5) 0.2811(4) 0.0363(18) Uani 1 1 d .
H44 H 0.475053 0.406872 0.253177 0.044 Uiso 1 1 calc R
C33 C 0.9730(3) 0.6834(5) 0.2578(4) 0.0377(18) Uani 1 1 d .
C24 C 0.6317(3) 0.5210(4) 0.4236(3) 0.0253(15) Uani 1 1 d .
H24A H 0.615870 0.477574 0.448273 0.030 Uiso 1 1 calc R
C34 C 0.9964(3) 0.6087(5) 0.2343(4) 0.043(2) Uani 1 1 d .
H34 H 1.023153 0.576850 0.263149 0.051 Uiso 1 1 calc R
C41 C 0.5582(3) 0.5934(6) 0.2162(5) 0.050(2) Uani 1 1 d .
H41A H 0.549707 0.536713 0.193940 0.076 Uiso 1 1 calc GR
H41B H 0.527139 0.634380 0.204997 0.076 Uiso 1 1 calc GR
H41C H 0.564484 0.583700 0.263140 0.076 Uiso 1 1 calc GR
C47 C 0.4932(4) 0.1430(8) 0.4856(5) 0.066(3) Uani 1 1 d .
H47A H 0.461496 0.169019 0.457799 0.099 Uiso 1 1 calc GR
H47B H 0.485634 0.140770 0.530439 0.099 Uiso 1 1 calc GR
H47C H 0.499654 0.082714 0.470730 0.099 Uiso 1 1 calc GR

loop_
_atom_site_aniso_label
_atom_site_aniso_U_11
_atom_site_aniso_U_22
_atom_site_aniso_U_33
_atom_site_aniso_U_23
_atom_site_aniso_U_13
_atom_site_aniso_U_12
Sm2 0.01846(18) 0.01777(17) 0.02028(17) -0.00238(12) 0.00376(13) 0.00095(12)
Sm6 0.01930(18) 0.01768(17) 0.02086(17) -0.00274(12) 0.00436(13) -0.00060(13)
Sm11 0.02137(19) 0.02194(18) 0.02271(18) -0.00157(13) 0.00453(14) -0.00143(13)
Sm15 0.0228(2) 0.02606(19) 0.02408(19) -0.00286(14) 0.00562(14) -0.00488(14)
O6 0.024(3) 0.018(2) 0.027(2) -0.0041(18) 0.008(2) -0.0002(18)
O3 0.023(2) 0.019(2) 0.027(2) -0.0020(18) 0.010(2) -0.0015(18)
O1 0.025(3) 0.017(2) 0.025(2) -0.0020(18) 0.007(2) 0.0013(19)
O5 0.023(2) 0.019(2) 0.020(2) -0.0033(17) 0.0068(19) 0.0030(18)
O9 0.026(3) 0.040(3) 0.027(3) -0.002(2) 0.000(2) 0.002(2)
O22 0.028(3) 0.041(3) 0.022(2) 0.005(2) 0.002(2) 0.001(2)
O19 0.029(3) 0.052(3) 0.021(3) 0.004(2) 0.003(2) -0.003(2)
O4 0.020(2) 0.020(2) 0.023(2) -0.0031(18) 0.0039(19) -0.0023(18)
O11 0.024(3) 0.026(2) 0.025(2) 0.0012(19) 0.000(2) 0.000(2)
O20 0.025(3) 0.041(3) 0.025(3) -0.006(2) 0.002(2) 0.002(2)
O16 0.031(3) 0.031(3) 0.025(3) 0.000(2) 0.010(2) 0.001(2)
O8 0.031(3) 0.026(2) 0.029(3) -0.002(2) 0.007(2) -0.008(2)
O17 0.025(3) 0.025(2) 0.031(3) 0.002(2) -0.001(2) 0.004(2)
O18 0.023(3) 0.031(3) 0.028(3) -0.002(2) 0.006(2) 0.003(2)
O7 0.045(3) 0.041(3) 0.038(3) -0.012(2) 0.018(3) -0.024(3)
O15 0.039(3) 0.033(3) 0.040(3) -0.001(2) 0.015(3) -0.012(2)
O12 0.020(2) 0.026(2) 0.027(2) 0.0007(19) 0.002(2) 0.0006(19)
O2 0.021(2) 0.022(2) 0.017(2) -0.0034(17) 0.0029(18) 0.0047(18)
O13 0.022(3) 0.039(3) 0.029(3) -0.003(2) -0.003(2) 0.003(2)
O24 0.024(3) 0.027(3) 0.031(3) -0.006(2) 0.000(2) 0.001(2)
O10 0.025(3) 0.045(3) 0.050(3) -0.011(3) 0.009(3) 0.006(2)
O26 0.040(3) 0.043(3) 0.036(3) -0.013(2) 0.013(3) -0.004(3)
O14 0.023(3) 0.041(3) 0.033(3) -0.005(2) 0.004(2) 0.003(2)
O23 0.020(3) 0.045(3) 0.027(3) -0.007(2) 0.003(2) 0.003(2)
O21 0.028(3) 0.022(2) 0.030(3) -0.0035(19) 0.003(2) 0.001(2)
O25 0.052(4) 0.072(4) 0.035(3) -0.007(3) 0.005(3) -0.031(3)
N2 0.028(3) 0.013(2) 0.025(3) 0.000(2) 0.007(2) -0.002(2)
C52 0.055(6) 0.049(5) 0.053(6) 0.006(4) 0.009(5) 0.019(5)
C37 0.055(6) 0.033(4) 0.048(5) 0.010(4) 0.010(4) 0.015(4)
C6 0.024(4) 0.017(3) 0.019(3) 0.000(2) -0.002(3) 0.004(3)
C59 0.041(5) 0.029(4) 0.042(5) -0.009(3) -0.004(4) -0.003(3)
N3 0.028(3) 0.019(3) 0.023(3) -0.004(2) 0.002(2) 0.004(2)
N4 0.025(3) 0.027(3) 0.025(3) 0.001(2) 0.001(2) -0.003(2)
C19 0.031(4) 0.022(3) 0.020(3) -0.001(3) 0.002(3) -0.001(3)
C58 0.026(4) 0.059(5) 0.033(4) -0.008(4) -0.004(3) 0.002(4)
C54 0.033(4) 0.040(4) 0.044(5) -0.010(4) 0.004(4) 0.016(4)
C31 0.048(5) 0.036(4) 0.037(4) -0.008(3) 0.020(4) -0.009(4)
N5 0.033(3) 0.022(3) 0.026(3) 0.000(2) 0.005(3) 0.000(2)
N1 0.024(3) 0.027(3) 0.027(3) 0.002(2) 0.003(2) -0.002(2)
C53 0.038(5) 0.034(4) 0.024(4) -0.002(3) -0.002(3) 0.007(3)
N6 0.031(3) 0.025(3) 0.017(3) -0.002(2) 0.003(2) 0.004(2)
C28 0.036(5) 0.044(5) 0.031(4) 0.004(3) 0.006(3) -0.015(4)
C38 0.035(4) 0.028(4) 0.021(3) -0.005(3) -0.003(3) 0.010(3)
C36 0.037(6) 0.052(6) 0.123(10) -0.042(6) 0.001(6) 0.012(5)
C51 0.038(5) 0.035(4) 0.028(4) -0.007(3) 0.010(3) -0.001(3)
C5 0.024(4) 0.018(3) 0.025(3) 0.002(3) -0.005(3) 0.003(3)
C2 0.038(4) 0.029(4) 0.022(4) 0.001(3) -0.008(3) -0.011(3)
C21 0.017(3) 0.023(3) 0.021(3) -0.001(3) 0.000(3) 0.003(3)
C40 0.017(3) 0.029(4) 0.029(4) -0.001(3) 0.003(3) 0.008(3)
C62 0.034(5) 0.044(5) 0.035(4) -0.008(4) -0.013(4) -0.003(4)
C64 0.048(5) 0.049(5) 0.034(4) -0.015(4) 0.006(4) -0.008(4)
C1 0.033(4) 0.025(4) 0.037(4) 0.003(3) 0.001(3) -0.006(3)
C39 0.026(4) 0.036(4) 0.037(4) -0.001(3) 0.007(3) 0.012(3)
C56 0.030(5) 0.051(5) 0.054(5) 0.001(4) 0.016(4) 0.005(4)
C30 0.029(4) 0.033(4) 0.031(4) -0.002(3) 0.011(3) 0.003(3)
C42 0.037(5) 0.062(6) 0.035(5) -0.008(4) -0.008(4) 0.005(4)
C16 0.040(5) 0.019(3) 0.036(4) 0.000(3) -0.006(3) -0.002(3)
C25 0.018(3) 0.024(3) 0.015(3) -0.006(2) -0.002(2) 0.000(3)
C8 0.023(4) 0.027(3) 0.019(3) -0.003(3) 0.003(3) 0.003(3)
C27 0.077(8) 0.082(7) 0.050(6) -0.027(5) 0.028(5) -0.050(6)
C46 0.025(5) 0.051(5) 0.077(7) -0.017(5) -0.008(4) 0.008(4)
C43 0.020(4) 0.038(4) 0.029(4) 0.002(3) 0.005(3) -0.002(3)
C15 0.037(4) 0.021(4) 0.041(4) 0.012(3) 0.000(3) -0.004(3)
C18 0.020(4) 0.025(3) 0.027(4) 0.005(3) -0.005(3) 0.003(3)
C9 0.035(4) 0.022(3) 0.027(4) -0.007(3) 0.005(3) 0.005(3)
C26 0.019(3) 0.021(3) 0.022(3) -0.003(3) 0.004(3) 0.004(3)
C10 0.026(4) 0.036(4) 0.025(4) -0.009(3) 0.013(3) 0.005(3)
C22 0.026(4) 0.020(3) 0.029(4) -0.006(3) 0.003(3) 0.005(3)
C49 0.036(5) 0.050(5) 0.031(4) 0.000(4) 0.018(4) -0.006(4)
C55 0.029(4) 0.040(4) 0.026(4) -0.008(3) 0.003(3) 0.004(3)
C3 0.037(4) 0.019(3) 0.038(4) -0.002(3) -0.007(3) 0.002(3)
C48 0.036(5) 0.042(4) 0.033(4) 0.009(3) 0.009(4) -0.009(4)
C60 0.051(5) 0.048(5) 0.024(4) 0.008(3) 0.000(4) 0.017(4)
C23 0.025(4) 0.034(4) 0.025(4) -0.008(3) 0.013(3) 0.003(3)
C13 0.014(3) 0.026(3) 0.021(3) -0.005(3) 0.004(3) -0.001(3)
C4 0.034(4) 0.022(3) 0.032(4) -0.001(3) -0.001(3) 0.003(3)
C35 0.019(4) 0.043(5) 0.077(7) -0.017(5) 0.011(4) -0.002(4)
C50 0.027(4) 0.027(4) 0.031(4) -0.001(3) 0.011(3) 0.004(3)
C7 0.027(4) 0.021(3) 0.020(3) -0.001(3) 0.005(3) 0.008(3)
C20 0.029(4) 0.018(3) 0.026(4) -0.005(3) 0.000(3) 0.003(3)
C61 0.023(4) 0.065(6) 0.033(4) -0.004(4) -0.005(3) 0.003(4)
C63 0.062(6) 0.073(6) 0.024(4) -0.001(4) 0.003(4) -0.029(5)
C17 0.029(4) 0.023(3) 0.030(4) 0.000(3) 0.000(3) -0.001(3)
C14 0.028(4) 0.030(4) 0.037(4) 0.003(3) 0.000(3) -0.007(3)
C12 0.022(4) 0.021(3) 0.025(3) -0.008(3) 0.006(3) 0.000(3)
C29 0.040(5) 0.055(5) 0.036(4) 0.001(4) 0.018(4) -0.013(4)
C11 0.023(4) 0.031(4) 0.031(4) -0.003(3) 0.008(3) -0.002(3)
C32 0.042(5) 0.075(7) 0.036(5) -0.004(4) -0.005(4) 0.011(5)
C57 0.077(7) 0.066(6) 0.031(5) 0.005(4) 0.000(5) 0.025(5)
C45 0.017(4) 0.033(4) 0.055(5) -0.001(4) 0.007(4) -0.006(3)
C44 0.018(4) 0.038(4) 0.050(5) -0.003(4) -0.004(3) 0.007(3)
C33 0.028(4) 0.041(4) 0.041(5) 0.006(4) -0.006(3) -0.007(3)
C24 0.028(4) 0.027(3) 0.022(3) -0.007(3) 0.008(3) -0.003(3)
C34 0.019(4) 0.042(5) 0.062(6) -0.005(4) -0.010(4) 0.006(3)
C41 0.032(5) 0.045(5) 0.079(7) 0.010(5) 0.024(5) 0.004(4)
C47 0.055(7) 0.085(8) 0.059(7) -0.005(6) 0.015(5) -0.038(6)

loop_
_atom_type_symbol
_atom_type_description
_atom_type_scat_dispersion_real
_atom_type_scat_dispersion_imag
_atom_type_scat_source
C C 0.0033 0.0016 'International Tables Vol C Tables 4.2.6.8 and 6.1.1.4'
H H 0.0000 0.0000 'International Tables Vol C Tables 4.2.6.8 and 6.1.1.4'
N N 0.0061 0.0033 'International Tables Vol C Tables 4.2.6.8 and 6.1.1.4'
O O 0.0106 0.0060 'International Tables Vol C Tables 4.2.6.8 and 6.1.1.4'
Sm Sm -0.1638 3.4418 'International Tables Vol C Tables 4.2.6.8 and 6.1.1.4'

loop_
_geom_angle_atom_site_label_1
_geom_angle_atom_site_label_2
_geom_angle_atom_site_label_3
_geom_angle
Sm6 Sm2 Sm11 128.172(11)
O6 Sm2 Sm6 102.48(10)
O6 Sm2 Sm11 34.91(10)
O6 Sm2 O17 99.79(15)
O6 Sm2 O2 133.63(15)
O6 Sm2 O23 68.28(15)
O6 Sm2 O21 72.13(15)
O6 Sm2 N3 129.86(17)
O1 Sm2 Sm6 136.22(11)
O1 Sm2 Sm11 33.85(10)
O1 Sm2 O6 68.35(14)
O1 Sm2 O17 69.30(15)
O1 Sm2 O18 133.52(15)
O1 Sm2 O2 122.53(15)
O1 Sm2 O23 112.34(15)
O1 Sm2 O21 69.31(15)
O1 Sm2 N3 63.03(16)
O5 Sm2 Sm6 36.81(10)
O5 Sm2 Sm11 101.48(10)
O5 Sm2 O6 68.95(14)
O5 Sm2 O1 128.50(15)
O5 Sm2 O17 145.91(15)
O5 Sm2 O18 97.89(15)
O5 Sm2 O2 72.47(14)
O5 Sm2 O23 75.96(16)
O5 Sm2 O21 71.27(15)
O5 Sm2 N3 138.06(16)
O17 Sm2 Sm6 151.43(11)
O17 Sm2 Sm11 79.84(11)
O17 Sm2 O23 70.03(16)
O17 Sm2 O21 137.78(15)
O17 Sm2 N3 74.31(17)
O18 Sm2 Sm6 81.73(11)
O18 Sm2 Sm11 147.64(11)
O18 Sm2 O6 140.19(16)
O18 Sm2 O17 69.70(16)
O18 Sm2 O2 69.21(15)
O18 Sm2 O23 72.12(15)
O18 Sm2 O21 141.07(16)
O18 Sm2 N3 85.57(17)
O2 Sm2 Sm6 35.66(10)
O2 Sm2 Sm11 141.71(10)
O2 Sm2 O17 126.55(15)
O2 Sm2 O23 125.08(15)
O2 Sm2 O21 71.88(15)
O2 Sm2 N3 69.88(16)
O23 Sm2 Sm6 102.07(12)
O23 Sm2 Sm11 87.72(11)
O21 Sm2 Sm6 67.24(10)
O21 Sm2 Sm11 70.47(11)
O21 Sm2 O23 135.39(15)
N3 Sm2 Sm6 103.90(12)
N3 Sm2 Sm11 96.75(13)
N3 Sm2 O23 142.66(17)
N3 Sm2 O21 80.00(16)
Sm2 Sm6 Sm15 128.733(12)
O3 Sm6 Sm2 102.01(10)
O3 Sm6 Sm15 35.27(10)
O3 Sm6 O5 133.32(15)
O3 Sm6 O11 101.02(15)
O3 Sm6 O20 68.59(15)
O3 Sm6 O12 140.32(15)
O3 Sm6 O24 72.02(15)
O3 Sm6 N6 129.83(17)
O5 Sm6 Sm2 35.97(10)
O5 Sm6 Sm15 142.25(11)
O5 Sm6 O11 125.63(15)
O5 Sm6 O20 124.93(15)
O5 Sm6 O24 71.56(15)
O5 Sm6 N6 70.64(16)
O4 Sm6 Sm2 137.07(11)
O4 Sm6 Sm15 34.06(10)
O4 Sm6 O3 68.82(14)
O4 Sm6 O5 122.73(15)
O4 Sm6 O11 69.16(15)
O4 Sm6 O20 112.26(15)
O4 Sm6 O12 132.82(15)
O4 Sm6 O24 70.33(15)
O4 Sm6 N6 62.48(16)
O11 Sm6 Sm2 150.58(11)
O11 Sm6 Sm15 80.09(11)
O11 Sm6 O20 70.40(16)
O11 Sm6 O24 138.50(15)
O11 Sm6 N6 72.86(16)
O20 Sm6 Sm2 101.59(12)
O20 Sm6 Sm15 87.53(11)
O12 Sm6 Sm2 81.73(11)
O12 Sm6 Sm15 146.95(11)
O12 Sm6 O5 69.28(15)
O12 Sm6 O11 68.86(15)
O12 Sm6 O20 71.95(15)
O12 Sm6 O24 140.82(15)
O12 Sm6 N6 85.28(17)
O2 Sm6 Sm2 36.47(10)
O2 Sm6 Sm15 102.75(10)
O2 Sm6 O3 69.34(14)
O2 Sm6 O5 72.44(14)
O2 Sm6 O4 130.32(15)
O2 Sm6 O11 145.13(15)
O2 Sm6 O20 74.98(15)
O2 Sm6 O12 96.71(15)
O2 Sm6 O24 72.24(15)
O2 Sm6 N6 139.56(16)
O24 Sm6 Sm2 67.05(11)
O24 Sm6 Sm15 71.41(11)
O24 Sm6 O20 135.41(15)
N6 Sm6 Sm2 105.11(12)
N6 Sm6 Sm15 96.45(13)
N6 Sm6 O20 141.74(17)
N6 Sm6 O24 80.92(17)
O6 Sm11 Sm2 35.04(10)
O6 Sm11 O22 85.22(16)
O6 Sm11 O16 82.53(15)
O6 Sm11 N1 131.92(16)
O1 Sm11 Sm2 34.52(10)
O1 Sm11 O6 69.14(15)
O1 Sm11 O22 69.75(15)
O1 Sm11 O16 133.49(16)
O1 Sm11 O13 79.03(16)
O1 Sm11 N1 63.29(16)
O22 Sm11 Sm2 70.86(11)
O22 Sm11 N1 72.61(17)
O16 Sm11 Sm2 107.37(11)
O16 Sm11 O22 71.88(16)
O16 Sm11 N1 126.66(17)
O15 Sm11 Sm2 165.92(14)
O15 Sm11 O6 152.81(16)
O15 Sm11 O1 136.68(16)
O15 Sm11 O22 96.12(18)
O15 Sm11 O16 72.24(17)
O15 Sm11 O13 89.21(18)
O15 Sm11 N1 73.45(18)
O13 Sm11 Sm2 97.31(12)
O13 Sm11 O6 107.34(17)
O13 Sm11 O22 139.58(17)
O13 Sm11 O16 146.32(17)
O13 Sm11 N1 70.67(17)
O14 Sm11 Sm2 113.45(13)
O14 Sm11 O6 84.23(16)
O14 Sm11 O1 132.64(17)
O14 Sm11 O22 148.02(17)
O14 Sm11 O16 76.86(17)
O14 Sm11 O15 80.40(18)
O14 Sm11 O13 72.39(17)
O14 Sm11 N1 134.46(18)
N1 Sm11 Sm2 96.88(12)
O3 Sm15 Sm6 35.02(10)
O3 Sm15 O19 84.76(16)
O3 Sm15 O8 84.65(15)
O3 Sm15 N4 131.57(16)
O9 Sm15 Sm6 96.91(12)
O9 Sm15 O3 106.33(16)
O9 Sm15 O19 140.10(17)
O9 Sm15 O4 78.74(16)
O9 Sm15 O8 146.97(17)
O9 Sm15 N4 72.26(17)
O19 Sm15 Sm6 70.16(11)
O19 Sm15 N4 72.07(18)
O4 Sm15 Sm6 34.43(10)
O4 Sm15 O3 68.95(14)
O4 Sm15 O19 69.67(15)
O4 Sm15 O8 133.61(16)
O4 Sm15 N4 63.28(16)
O8 Sm15 Sm6 108.40(11)
O8 Sm15 O19 70.55(17)
O8 Sm15 N4 123.58(17)
O7 Sm15 Sm6 165.54(15)
O7 Sm15 O3 154.57(16)
O7 Sm15 O9 88.43(18)
O7 Sm15 O19 97.20(19)
O7 Sm15 O4 135.49(16)
O7 Sm15 O8 72.32(17)
O7 Sm15 N4 72.21(18)
O10 Sm15 Sm6 113.48(14)
O10 Sm15 O3 83.93(17)
O10 Sm15 O9 72.48(18)
O10 Sm15 O19 147.42(18)
O10 Sm15 O4 132.61(18)
O10 Sm15 O8 78.03(19)
O10 Sm15 O7 80.9(2)
O10 Sm15 N4 135.73(19)
N4 Sm15 Sm6 96.57(12)
Sm11 O6 Sm2 110.05(16)
C25 O6 Sm2 115.7(4)
C25 O6 Sm11 131.7(4)
Sm6 O3 Sm15 109.71(16)
C12 O3 Sm6 115.2(4)
C12 O3 Sm15 133.4(4)
Sm11 O1 Sm2 111.63(17)
C6 O1 Sm2 119.4(4)
C6 O1 Sm11 128.3(4)
Sm2 O5 Sm6 107.22(15)
C26 O5 Sm2 117.4(4)
C26 O5 Sm6 131.5(4)
C33 O9 Sm15 134.5(5)
C60 O22 Sm11 131.4(4)
C57 O19 Sm15 132.7(5)
Sm15 O4 Sm6 111.51(17)
C19 O4 Sm6 119.8(4)
C19 O4 Sm15 127.7(4)
C38 O11 Sm6 133.4(4)
C58 O20 Sm6 131.5(4)
C50 O16 Sm11 132.1(5)
C30 O8 Sm15 131.8(5)
C53 O17 Sm2 132.9(5)
C55 O18 Sm2 134.5(5)
C28 O7 Sm15 134.5(5)
C48 O15 Sm11 131.5(5)
C40 O12 Sm6 135.7(4)
Sm6 O2 Sm2 107.86(16)
C13 O2 Sm2 131.1(4)
C13 O2 Sm6 116.7(4)
C43 O13 Sm11 134.5(5)
C62 O24 Sm6 125.8(4)
C35 O10 Sm15 134.9(5)
C45 O14 Sm11 134.8(5)
C61 O23 Sm2 130.8(4)
C59 O21 Sm2 127.1(4)
C6 N2 N3 110.6(5)
O1 C6 C5 116.2(6)
N2 C6 O1 126.5(6)
N2 C6 C5 117.3(6)
N2 N3 Sm2 117.5(4)
C7 N3 Sm2 130.3(5)
C7 N3 N2 111.4(5)
C18 N4 Sm15 116.1(4)
C14 N4 Sm15 127.3(5)
C14 N4 C18 116.5(6)
O4 C19 N5 125.4(6)
O4 C19 C18 117.3(6)
N5 C19 C18 117.3(6)
C55 C54 C53 124.8(7)
C19 N5 N6 110.8(5)
C5 N1 Sm11 116.2(4)
C1 N1 Sm11 126.2(5)
C1 N1 C5 117.5(6)
O17 C53 C52 116.5(7)
O17 C53 C54 125.0(7)
C54 C53 C52 118.5(7)
N5 N6 Sm6 118.2(4)
C20 N6 Sm6 128.8(5)
C20 N6 N5 111.9(5)
O7 C28 C27 117.1(7)
O7 C28 C29 124.2(7)
C29 C28 C27 118.8(7)
O11 C38 C37 115.6(7)
O11 C38 C39 125.2(7)
C39 C38 C37 119.3(7)
N1 C5 C6 115.7(6)
N1 C5 C4 121.8(6)
C4 C5 C6 122.5(6)
C3 C2 C1 118.4(7)
C26 C21 C22 119.9(6)
C26 C21 C20 125.0(6)
C22 C21 C20 114.9(6)
O12 C40 C39 124.1(6)
O12 C40 C41 114.5(6)
C39 C40 C41 121.4(6)
N1 C1 C2 123.4(7)
C38 C39 C40 125.0(7)
O8 C30 C31 116.0(7)
O8 C30 C29 124.8(7)
C29 C30 C31 119.1(7)
C17 C16 C15 117.8(7)
O6 C25 C26 118.6(5)
O6 C25 C24 122.2(6)
C24 C25 C26 119.2(6)
C9 C8 C13 119.0(6)
C9 C8 C7 116.7(6)
C13 C8 C7 124.2(6)
O13 C43 C42 117.2(7)
O13 C43 C44 125.1(7)
C44 C43 C42 117.7(7)
C14 C15 C16 118.9(7)
N4 C18 C19 115.2(6)
N4 C18 C17 122.9(6)
C17 C18 C19 121.9(6)
C10 C9 C8 121.5(6)
O5 C26 C21 122.6(6)
O5 C26 C25 118.7(5)
C21 C26 C25 118.6(6)
C9 C10 C11 120.1(6)
C23 C22 C21 120.6(6)
C50 C49 C48 125.1(7)
O18 C55 C54 124.0(7)
O18 C55 C56 116.1(7)
C54 C55 C56 119.9(7)
C2 C3 C4 118.9(7)
O15 C48 C49 125.5(7)
O15 C48 C47 116.3(8)
C49 C48 C47 118.1(7)
C22 C23 C24 120.3(6)
O2 C13 C8 122.0(6)
O2 C13 C12 119.1(6)
C12 C13 C8 118.8(6)
C5 C4 C3 120.0(7)
O10 C35 C36 116.6(9)
O10 C35 C34 124.5(7)
C34 C35 C36 118.8(9)
O16 C50 C51 116.7(6)
O16 C50 C49 123.8(7)
C49 C50 C51 119.4(6)
N3 C7 C8 126.1(6)
N6 C20 C21 126.4(6)
C18 C17 C16 119.1(7)
N4 C14 C15 124.6(7)
O3 C12 C13 118.8(5)
O3 C12 C11 121.8(6)
C11 C12 C13 119.4(6)
C28 C29 C30 126.5(7)
C10 C11 C12 121.2(6)
O14 C45 C46 115.8(7)
O14 C45 C44 124.7(7)
C44 C45 C46 119.5(8)
C45 C44 C43 124.6(7)
O9 C33 C32 116.9(8)
O9 C33 C34 125.1(8)
C34 C33 C32 118.0(7)
C25 C24 C23 121.3(6)
C33 C34 C35 124.1(8)

loop_
_geom_bond_atom_site_label_1
_geom_bond_atom_site_label_2
_geom_bond_distance
Sm2 Sm6 3.8813(5)
Sm2 Sm11 3.9556(5)
Sm2 O6 2.418(4)
Sm2 O1 2.411(4)
Sm2 O5 2.387(4)
Sm2 O17 2.465(5)
Sm2 O18 2.415(5)
Sm2 O2 2.424(4)
Sm2 O23 2.589(5)
Sm2 O21 2.577(5)
Sm2 N3 2.535(5)
Sm6 Sm15 3.9555(5)
Sm6 O3 2.411(4)
Sm6 O5 2.435(4)
Sm6 O4 2.404(4)
Sm6 O11 2.474(5)
Sm6 O20 2.584(5)
Sm6 O12 2.418(5)
Sm6 O2 2.378(4)
Sm6 O24 2.578(5)
Sm6 N6 2.533(5)
Sm11 O6 2.410(4)
Sm11 O1 2.370(4)
Sm11 O22 2.499(5)
Sm11 O16 2.416(5)
Sm11 O15 2.357(5)
Sm11 O13 2.380(5)
Sm11 O14 2.331(5)
Sm11 N1 2.660(6)
Sm15 O3 2.426(4)
Sm15 O9 2.367(5)
Sm15 O19 2.516(5)
Sm15 O4 2.381(4)
Sm15 O8 2.427(5)
Sm15 O7 2.349(5)
Sm15 O10 2.338(5)
Sm15 N4 2.679(6)
O6 C25 1.353(7)
O3 C12 1.352(7)
O1 C6 1.304(7)
O5 C26 1.334(7)
O9 C33 1.265(9)
O22 C60 1.429(8)
O19 C57 1.411(9)
O4 C19 1.299(8)
O11 C38 1.270(8)
O20 C58 1.424(9)
O16 C50 1.280(8)
O8 C30 1.269(8)
O17 C53 1.268(9)
O18 C55 1.277(8)
O7 C28 1.262(9)
O15 C48 1.253(9)
O12 C40 1.278(8)
O2 C13 1.338(7)
O13 C43 1.251(8)
O24 C62 1.432(8)
O10 C35 1.253(11)
O26 C64 1.390(9)
O14 C45 1.276(9)
O23 C61 1.427(9)
O21 C59 1.423(8)
O25 C63 1.332(10)
N2 C6 1.290(8)
N2 N3 1.438(7)
C52 C53 1.512(11)
C37 C38 1.514(10)
C6 C5 1.491(9)
N3 C7 1.276(8)
N4 C18 1.347(9)
N4 C14 1.335(9)
C19 N5 1.301(9)
C19 C18 1.496(9)
C54 C53 1.400(11)
C54 C55 1.394(11)
C31 C30 1.510(10)
N5 N6 1.403(8)
N1 C5 1.347(9)
N1 C1 1.347(9)
N6 C20 1.297(9)
C28 C27 1.533(11)
C28 C29 1.375(11)
C38 C39 1.374(10)
C36 C35 1.513(11)
C51 C50 1.495(10)
C5 C4 1.382(9)
C2 C1 1.393(10)
C2 C3 1.366(11)
C21 C26 1.413(9)
C21 C22 1.420(9)
C21 C20 1.445(9)
C40 C39 1.381(10)
C40 C41 1.517(10)
C56 C55 1.497(10)
C30 C29 1.396(11)
C42 C43 1.513(10)
C16 C15 1.392(11)
C16 C17 1.386(10)
C25 C26 1.431(9)
C25 C24 1.392(9)
C8 C9 1.409(9)
C8 C13 1.429(9)
C8 C7 1.439(9)
C46 C45 1.499(11)
C43 C44 1.399(10)
C15 C14 1.358(10)
C18 C17 1.385(9)
C9 C10 1.368(10)
C10 C11 1.386(10)
C22 C23 1.360(9)
C49 C48 1.407(11)
C49 C50 1.399(10)
C3 C4 1.386(10)
C48 C47 1.503(11)
C23 C24 1.396(9)
C13 C12 1.421(9)
C35 C34 1.415(12)
C12 C11 1.402(9)
C32 C33 1.490(11)
C45 C44 1.380(11)
C33 C34 1.386(11)

loop_
_geom_torsion_atom_site_label_1
_geom_torsion_atom_site_label_2
_geom_torsion_atom_site_label_3
_geom_torsion_atom_site_label_4
_geom_torsion
Sm2 O6 C25 C26 6.6(7)
Sm2 O6 C25 C24 -173.0(5)
Sm2 O1 C6 N2 -14.5(9)
Sm2 O1 C6 C5 166.0(4)
Sm2 O5 C26 C21 172.4(5)
Sm2 O5 C26 C25 -5.3(7)
Sm2 O17 C53 C52 -161.7(5)
Sm2 O17 C53 C54 18.2(11)
Sm2 O18 C55 C54 -23.0(11)
Sm2 O18 C55 C56 156.0(5)
Sm2 O2 C13 C8 36.7(9)
Sm2 O2 C13 C12 -146.8(5)
Sm2 N3 C7 C8 -12.4(10)
Sm6 O3 C12 C13 -6.7(8)
Sm6 O3 C12 C11 172.6(5)
Sm6 O5 C26 C21 -32.9(9)
Sm6 O5 C26 C25 149.4(4)
Sm6 O4 C19 N5 14.6(9)
Sm6 O4 C19 C18 -164.5(4)
Sm6 O11 C38 C37 160.8(5)
Sm6 O11 C38 C39 -19.2(11)
Sm6 O12 C40 C39 19.6(11)
Sm6 O12 C40 C41 -160.8(5)
Sm6 O2 C13 C8 -169.8(5)
Sm6 O2 C13 C12 6.7(7)
Sm6 N6 C20 C21 16.0(10)
Sm11 O6 C25 C26 -153.2(4)
Sm11 O6 C25 C24 27.2(9)
Sm11 O1 C6 N2 175.9(5)
Sm11 O1 C6 C5 -3.7(8)
Sm11 O16 C50 C51 -164.5(5)
Sm11 O16 C50 C49 16.2(11)
Sm11 O15 C48 C49 -29.3(12)
Sm11 O15 C48 C47 153.9(7)
Sm11 O13 C43 C42 173.4(5)
Sm11 O13 C43 C44 -7.2(11)
Sm11 O14 C45 C46 -161.9(6)
Sm11 O14 C45 C44 19.5(11)
Sm11 N1 C5 C6 5.6(7)
Sm11 N1 C5 C4 -176.9(5)
Sm11 N1 C1 C2 177.6(5)
Sm15 O3 C12 C13 156.9(5)
Sm15 O3 C12 C11 -23.9(10)
Sm15 O9 C33 C32 -173.4(5)
Sm15 O9 C33 C34 7.6(13)
Sm15 O4 C19 N5 -177.4(5)
Sm15 O4 C19 C18 3.5(9)
Sm15 O8 C30 C31 170.7(5)
Sm15 O8 C30 C29 -12.3(11)
Sm15 O7 C28 C27 -159.3(7)
Sm15 O7 C28 C29 21.1(14)
Sm15 O10 C35 C36 161.2(6)
Sm15 O10 C35 C34 -19.9(13)
Sm15 N4 C18 C19 -6.6(7)
Sm15 N4 C18 C17 175.2(5)
Sm15 N4 C14 C15 -177.0(6)
O6 C25 C26 O5 -1.0(9)
O6 C25 C26 C21 -178.8(6)
O6 C25 C24 C23 -177.9(6)
O3 C12 C11 C10 179.9(6)
O1 C6 C5 N1 -2.0(9)
O1 C6 C5 C4 -179.5(6)
O9 C33 C34 C35 7.6(14)
O4 C19 N5 N6 0.3(10)
O4 C19 C18 N4 2.8(9)
O4 C19 C18 C17 -179.0(6)
O11 C38 C39 C40 -6.0(12)
O8 C30 C29 C28 -6.7(14)
O7 C28 C29 C30 3.0(15)
O12 C40 C39 C38 6.5(12)
O2 C13 C12 O3 0.1(9)
O2 C13 C12 C11 -179.2(6)
O13 C43 C44 C45 -6.5(13)
O10 C35 C34 C33 -1.7(14)
O14 C45 C44 C43 0.7(13)
N2 C6 C5 N1 178.4(6)
N2 C6 C5 C4 0.9(10)
N2 N3 C7 C8 177.8(6)
C37 C38 C39 C40 174.0(7)
C6 N2 N3 Sm2 13.0(7)
C6 N2 N3 C7 -175.8(6)
C6 C5 C4 C3 176.4(7)
N3 N2 C6 O1 0.4(9)
N3 N2 C6 C5 179.9(5)
N4 C18 C17 C16 2.5(11)
C19 N5 N6 Sm6 -14.2(7)
C19 N5 N6 C20 176.3(6)
C19 C18 C17 C16 -175.5(7)
C31 C30 C29 C28 170.2(8)
N5 C19 C18 N4 -176.4(6)
N5 C19 C18 C17 1.8(10)
N5 N6 C20 C21 -175.9(6)
N1 C5 C4 C3 -0.9(11)
C53 C54 C55 O18 -5.9(13)
C53 C54 C55 C56 175.2(8)
C36 C35 C34 C33 177.2(9)
C5 N1 C1 C2 0.5(11)
C2 C3 C4 C5 0.3(11)
C21 C22 C23 C24 2.9(11)
C1 N1 C5 C6 -177.0(6)
C1 N1 C5 C4 0.5(10)
C1 C2 C3 C4 0.6(11)
C42 C43 C44 C45 172.9(8)
C16 C15 C14 N4 1.8(12)
C8 C9 C10 C11 -2.3(11)
C8 C13 C12 O3 176.7(6)
C8 C13 C12 C11 -2.6(10)
C27 C28 C29 C30 -176.6(9)
C46 C45 C44 C43 -177.8(8)
C15 C16 C17 C18 -1.6(11)
C18 N4 C14 C15 -1.0(11)
C18 C19 N5 N6 179.5(6)
C9 C8 C13 O2 -179.9(6)
C9 C8 C13 C12 3.6(10)
C9 C8 C7 N3 168.5(7)
C9 C10 C11 C12 3.3(11)
C26 C21 C22 C23 0.4(10)
C26 C21 C20 N6 13.4(11)
C26 C25 C24 C23 2.5(10)
C22 C21 C26 O5 180.0(6)
C22 C21 C26 C25 -2.3(9)
C22 C21 C20 N6 -172.3(7)
C22 C23 C24 C25 -4.4(11)
C55 C54 C53 O17 7.7(13)
C55 C54 C53 C52 -172.4(8)
C3 C2 C1 N1 -1.1(11)
C48 C49 C50 O16 5.7(13)
C48 C49 C50 C51 -173.5(8)
C13 C8 C9 C10 -1.2(11)
C13 C8 C7 N3 -16.4(11)
C13 C12 C11 C10 -0.9(11)
C50 C49 C48 O15 0.5(14)
C50 C49 C48 C47 177.3(9)
C7 C8 C9 C10 174.2(7)
C7 C8 C13 O2 5.1(10)
C7 C8 C13 C12 -171.4(6)
C20 C21 C26 O5 -5.9(10)
C20 C21 C26 C25 171.8(6)
C20 C21 C22 C23 -174.2(6)
C17 C16 C15 C14 -0.4(11)
C14 N4 C18 C19 177.0(6)
C14 N4 C18 C17 -1.2(10)
C32 C33 C34 C35 -171.5(8)
C24 C25 C26 O5 178.7(6)
C24 C25 C26 C21 0.9(9)
C41 C40 C39 C38 -173.1(8)
